data_1547340
loop_
_publ_author_name
'Gholami, Ghazale'
'Zhu, Kelong'
'Baggi, Giorgio'
'Schott, Eduardo'
'Zarate, Ximena'
'Loeb, Stephen J.'

_publ_section_title
;
 Influence of axle length on the rate and mechanism of shuttling in rigid
 H-shaped [2]rotaxanes
;
_journal_name_full 'Chem. Sci.'
_journal_paper_doi 10.1039/C7SC03736H
_journal_year 2017
_chemical_formula_moiety 'C64 H66 N4, C24 H32 O8, 2(B F4), 3(C7 H8), H2 O'
_chemical_formula_sum 'C109 H124 B2 F8 N4 O9'
_chemical_formula_weight 1807.73
_chemical_name_systematic
;
 ?
;
_space_group_crystal_system triclinic
_space_group_IT_number 2
_space_group_name_Hall '-P 1'
_space_group_name_H-M_alt 'P -1'
_symmetry_space_group_name_Hall '-P 1'
_symmetry_space_group_name_H-M 'P -1'
_atom_sites_solution_hydrogens mixed
_audit_creation_date 2017-07-17
_audit_creation_method
;
Olex2 1.2
(compiled 2017.03.28 svn.r3405 for OlexSys, GUI svn.r5337)
;
_audit_update_record
;
2017-07-20 deposited with the CCDC.
2017-09-25 downloaded from the CCDC.
;
_cell_angle_alpha 97.249(3)
_cell_angle_beta 100.114(3)
_cell_angle_gamma 108.536(3)
_cell_formula_units_Z 2
_cell_length_a 14.2079(9)
_cell_length_b 18.9576(11)
_cell_length_c 20.1063(13)
_cell_measurement_reflns_used 9776
_cell_measurement_temperature 170(2)
_cell_measurement_theta_max 26.42
_cell_measurement_theta_min 2.73
_cell_volume 4957.8(5)
_computing_cell_refinement 'SAINT v8.37A (Bruker, 2015)'
_computing_data_reduction 'SAINT v8.37A (Bruker, 2015)'
_computing_molecular_graphics 'Olex2 (Dolomanov et al., 2009)'
_computing_publication_material 'Olex2 (Dolomanov et al., 2009)'
_computing_structure_refinement 'XL (Sheldrick, 2008)'
_diffrn_ambient_temperature 170.01
_diffrn_measured_fraction_theta_full 0.994
_diffrn_measured_fraction_theta_max 0.985
_diffrn_measurement_device_type 'Bruker APEX-II CCD'
_diffrn_measurement_method '\f and \w scans'
_diffrn_radiation_type MoK\a
_diffrn_radiation_wavelength 0.71073
_diffrn_reflns_av_R_equivalents 0.0518
_diffrn_reflns_av_unetI/netI 0.0526
_diffrn_reflns_Laue_measured_fraction_full 0.994
_diffrn_reflns_Laue_measured_fraction_max 0.985
_diffrn_reflns_limit_h_max 17
_diffrn_reflns_limit_h_min -17
_diffrn_reflns_limit_k_max 23
_diffrn_reflns_limit_k_min -23
_diffrn_reflns_limit_l_max 25
_diffrn_reflns_limit_l_min -25
_diffrn_reflns_number 79916
_diffrn_reflns_point_group_measured_fraction_full 0.994
_diffrn_reflns_point_group_measured_fraction_max 0.985
_diffrn_reflns_theta_full 25.242
_diffrn_reflns_theta_max 26.475
_diffrn_reflns_theta_min 2.705
_diffrn_standards_number 0
_exptl_absorpt_coefficient_mu 0.086
_exptl_absorpt_correction_T_max 0.7454
_exptl_absorpt_correction_T_min 0.6649
_exptl_absorpt_correction_type empirical
_exptl_absorpt_process_details
;
SADABS-2016/2 (Bruker,2016/2) was used for absorption correction.
wR2(int) was 0.0796 before and 0.0586 after correction.
The Ratio of minimum to maximum transmission is 0.8920.
The \l/2 correction factor is Not present.
;
_exptl_crystal_colour yellow
_exptl_crystal_density_diffrn 1.211
_exptl_crystal_description block
_exptl_crystal_F_000 1920
_exptl_crystal_recrystallization_method 'Re-crystallisation from solvent: toluene'
_exptl_crystal_size_max 0.5
_exptl_crystal_size_mid 0.26
_exptl_crystal_size_min 0.23
_refine_diff_density_max 0.626
_refine_diff_density_min -0.633
_refine_diff_density_rms 0.070
_refine_ls_extinction_coef 0.0026(4)
_refine_ls_extinction_expression Fc^*^=kFc[1+0.001xFc^2^\l^3^/sin(2\q)]^-1/4^
_refine_ls_extinction_method SHELXL
_refine_ls_goodness_of_fit_ref 1.106
_refine_ls_hydrogen_treatment constr
_refine_ls_matrix_type full
_refine_ls_number_parameters 1400
_refine_ls_number_reflns 20185
_refine_ls_number_restraints 328
_refine_ls_restrained_S_all 1.141
_refine_ls_R_factor_all 0.1744
_refine_ls_R_factor_gt 0.1057
_refine_ls_shift/su_max 0.000
_refine_ls_shift/su_mean 0.000
_refine_ls_structure_factor_coef Fsqd
_refine_ls_weighting_details 'w=1/[\s^2^(Fo^2^)+(0.0622P)^2^+10.8936P] where P=(Fo^2^+2Fc^2^)/3'
_refine_ls_weighting_scheme calc
_refine_ls_wR_factor_gt 0.2079
_refine_ls_wR_factor_ref 0.2555
_reflns_Friedel_coverage 0.000
_reflns_number_gt 11452
_reflns_number_total 20185
_reflns_threshold_expression 'I > 2\s(I)'
_cod_data_source_file c7sc03736h2.cif
_cod_data_source_block mo_gg025_0m
_cod_database_code 1547340
_shelxl_version_number 2014-3
_shelx_space_group_comment
;
The symmetry employed for this shelxl refinement is uniquely defined
by the following loop, which should always be used as a source of
symmetry information in preference to the above space-group names.
They are only intended as comments.
;
_shelx_estimated_absorpt_t_max 0.981
_shelx_estimated_absorpt_t_min 0.958
_olex2_refinement_description
;
1. Fixed Uiso
 At 1.2 times of:
  All C(H) groups, All C(H,H) groups, All N(H) groups
 At 1.5 times of:
  All C(H,H,H) groups, All O(H,H) groups
2. Restrained distances
 F1-F2 \\sim F1-F3 \\sim F1-F4 \\sim F2-F3 \\sim F2-F4 \\sim F3-F4
 with sigma of 0.04
 B1-F1 \\sim B1-F2 \\sim B1-F3 \\sim B1-F4
 with sigma of 0.02
 C2T-C3T \\sim C2T-C4T \\sim C3T-C4T
 with sigma of 0.04
 C1T-C2T \\sim C1T-C3T \\sim C1T-C4T
 with sigma of 0.02
 C6T-C7T \\sim C6T-C8T \\sim C7T-C8T
 with sigma of 0.04
 C5T-C6T \\sim C5T-C7T \\sim C5T-C8T
 with sigma of 0.02
 C10T-C11T \\sim C10T-C12T \\sim C11T-C12T
 with sigma of 0.04
 C9T-C10T \\sim C9T-C11T \\sim C9T-C12T
 with sigma of 0.02
 C14T-C15T \\sim C14T-C16T \\sim C15T-C16T
 with sigma of 0.04
 C13T-C14T \\sim C13T-C15T \\sim C13T-C16T
 with sigma of 0.02
 C2-C13 \\sim C2-C5
 with sigma of 0.04
 C15-C1F \\sim C15-C1B
 with sigma of 0.04
 B3-F9 \\sim B3-F10 \\sim B3-F11 \\sim B3-F12
 with sigma of 0.02
 F9-F10 \\sim F10-F11 \\sim F11-F12 \\sim F12-F9 \\sim F10-F12 \\sim F9-F11
 with sigma of 0.04
3. Uiso/Uaniso restraints and constraints
Uanis(F12A) \\sim Ueq, Uanis(B3) \\sim Ueq, Uanis(F12B) \\sim Ueq, Uanis(F10)
\\sim Ueq, Uanis(F11) \\sim Ueq, Uanis(F9B) \\sim Ueq, Uanis(F11A) \\sim Ueq,
Uanis(F10A) \\sim Ueq, Uanis(F9A) \\sim Ueq, Uanis(F9) \\sim Ueq, Uanis(F11B)
\\sim Ueq, Uanis(F12) \\sim Ueq, Uanis(F10B) \\sim Ueq: with sigma of 0.05 and
sigma for terminal atoms of 0.1
Uanis(B1) = Uanis(B1A)
Uanis(F2) = Uanis(F2A)
Uanis(F4) = Uanis(F4A)
Uanis(C1W) = Uanis(C1X) = Uanis(C1Y)
Uanis(C2W) = Uanis(C2X) = Uanis(C2Y)
Uanis(C3W) = Uanis(C3X) = Uanis(C3Y)
Uanis(C4W) = Uanis(C4X) = Uanis(C4Y)
Uanis(C5W) = Uanis(C5X) = Uanis(C5Y)
Uanis(C6W) = Uanis(C6X) = Uanis(C6Y)
Uanis(C7W) = Uanis(C7X) = Uanis(C7Y)
Uanis(C13) = Uanis(C5)
Uanis(C9) = Uanis(C6)
Uanis(C1F) = Uanis(C1C)
Uanis(C1B) = Uanis(C1E)
Uanis(C1A) = Uanis(C1D)
4. Same fragment restrains
{C13T, C14U, C15U, C16U} sigma for 1-2: 0.02, 1-3: 0.02
as
{C13T, C14T, C15T, C16T}
{F1, B1A, F2A, F4A, F3} sigma for 1-2: 0.02, 1-3: 0.02
as
{F1, B1, F2, F4, F3}
{C9T, C10U, C11U, C12U} sigma for 1-2: 0.02, 1-3: 0.02
as
{C9T, C10T, C11T, C12T}
{C1Y, C2Y, C7Y, C6Y, C5Y, C4Y, C3Y} sigma for 1-2: 0.02, 1-3: 0.02
{C1X, C2X, C7X, C6X, C5X, C4X, C3X} sigma for 1-2: 0.02, 1-3: 0.02
as
{C1W, C2W, C7W, C6W, C5W, C4W, C3W}
{B3, F9A, F10A, F11A, F12A} sigma for 1-2: 0.02, 1-3: 0.02
{B3, F9B, F10B, F11B, F12B} sigma for 1-2: 0.02, 1-3: 0.02
as
{B3, F9, F10, F11, F12}
5. Others
 1*[Sof(F9)+Sof(F10)+Sof(F11)+Sof(F12)]+1*[Sof(F9A)+Sof(F10A)+Sof(F11A)+
 Sof(F12A)]+1*[Sof(F9B)+Sof(F10B)+Sof(F11B)+Sof(F12B)]=1 with esd of 0.001
 1*[Sof(C1W)+Sof(H1WA)+Sof(H1WB)+Sof(H1WC)+Sof(C2W)+Sof(C7W)+Sof(H7W)+Sof(C6W)+
 Sof(H6W)+Sof(C5W)+Sof(H5W)+Sof(C4W)+Sof(H4W)+Sof(C3W)+Sof(H3W)]+1*[Sof(C1X)+
 Sof(H1XA)+Sof(H1XB)+Sof(H1XC)+Sof(C2X)+Sof(C7X)+Sof(H7X)+Sof(C6X)+Sof(H6X)+
 Sof(C5X)+Sof(H5X)+Sof(C4X)+Sof(H4X)+Sof(C3X)+Sof(H3X)]+1*[Sof(C1Y)+Sof(H1YA)+
 Sof(H1YB)+Sof(H1YC)+Sof(C2Y)+Sof(C7Y)+Sof(H7Y)+Sof(C6Y)+Sof(H6Y)+Sof(C5Y)+
 Sof(H5Y)+Sof(C4Y)+Sof(H4Y)+Sof(C3Y)+Sof(H3Y)]=1 with esd of 0.001
 Sof(C10U)=Sof(H10D)=Sof(H10E)=Sof(H10F)=Sof(C11U)=Sof(H11D)=Sof(H11E)=
 Sof(H11F)=Sof(C12U)=Sof(H12D)=Sof(H12E)=Sof(H12F)=1-FVAR(1)
 Sof(C10T)=Sof(H10A)=Sof(H10B)=Sof(H10C)=Sof(C11T)=Sof(H11A)=Sof(H11B)=
 Sof(H11C)=Sof(C12T)=Sof(H12A)=Sof(H12B)=Sof(H12C)=FVAR(1)
 Sof(C14U)=Sof(H14D)=Sof(H14E)=Sof(H14F)=Sof(C15U)=Sof(H15D)=Sof(H15E)=
 Sof(H15F)=Sof(C16U)=Sof(H16D)=Sof(H16E)=Sof(H16F)=1-FVAR(2)
 Sof(C14T)=Sof(H14A)=Sof(H14B)=Sof(H14C)=Sof(C15T)=Sof(H15A)=Sof(H15B)=
 Sof(H15C)=Sof(C16T)=Sof(H16A)=Sof(H16B)=Sof(H16C)=FVAR(2)
 Sof(F9)=Sof(F10)=Sof(F11)=Sof(F12)=FVAR(3)
 Sof(F9A)=Sof(F10A)=Sof(F11A)=Sof(F12A)=FVAR(4)
 Sof(F9B)=Sof(F10B)=Sof(F11B)=Sof(F12B)=FVAR(5)
 Sof(B1A)=Sof(F2A)=Sof(F4A)=1-FVAR(6)
 Sof(B1)=Sof(F2)=Sof(F4)=FVAR(6)
 Sof(C1W)=Sof(H1WA)=Sof(H1WB)=Sof(H1WC)=Sof(C2W)=Sof(C7W)=Sof(H7W)=Sof(C6W)=
 Sof(H6W)=Sof(C5W)=Sof(H5W)=Sof(C4W)=Sof(H4W)=Sof(C3W)=Sof(H3W)=FVAR(7)
 Sof(C1X)=Sof(H1XA)=Sof(H1XB)=Sof(H1XC)=Sof(C2X)=Sof(C7X)=Sof(H7X)=Sof(C6X)=
 Sof(H6X)=Sof(C5X)=Sof(H5X)=Sof(C4X)=Sof(H4X)=Sof(C3X)=Sof(H3X)=FVAR(8)
 Sof(C1Y)=Sof(H1YA)=Sof(H1YB)=Sof(H1YC)=Sof(C2Y)=Sof(C7Y)=Sof(H7Y)=Sof(C6Y)=
 Sof(H6Y)=Sof(C5Y)=Sof(H5Y)=Sof(C4Y)=Sof(H4Y)=Sof(C3Y)=Sof(H3Y)=FVAR(9)
 Fixed Sof: C2(0.5) H2A(0.5) H2B(0.5) H2C(0.5) C3(0.5) C5(0.5) H5A(0.5)
 C6(0.5) H6A(0.5) C8(0.5) H8A(0.5) C9(0.5) H9(0.5) C13(0.5) H13(0.5) C15(0.5)
 H15G(0.5) H15H(0.5) H15I(0.5) C1A(0.5) C1F(0.5) H1F(0.5) C1E(0.5) H1E(0.5)
 C1D(0.5) H1D(0.5) C1C(0.5) H1C(0.5) C1B(0.5) H1B(0.5)
6.a Free rotating group:
 O1(H1A,H1G)
6.b Secondary CH2 refined with riding coordinates:
 C48(H48A,H48B), C51(H51A,H51B), C53(H53A,H53B), C55(H55A,H55B), C58(H58A,
 H58B), C60(H60A,H60B), C63(H63A,H63B), C72(H72A,H72B), C78(H78A,H78B),
 C86(H86A,H86B), C100(H10G,H10H), C108(H10I,H10J)
6.c Aromatic/amide H refined with riding coordinates:
 N1(H1), N5(H5), N6(H6), N8(H8), C11(H11), C19(H19), C20(H20), C24(H24),
 C27(H27), C31(H31), C32(H32), C34(H34), C39(H39), C41(H41), C45(H45), C46(H46),
  C47(H47), C54(H54), C57(H57), C64(H64), C65(H65), C67(H67), C69(H69),
 C73(H73), C75(H75), C76(H76), C77(H77), C83(H83), C84(H84), C103(H103),
 C66(H66), C82(H82), C88(H88), C91(H91), C95(H95), C99(H99), C101(H101),
 C104(H104), C74(H74), C80(H80), C89(H89), C97(H97), C109(H109), C7W(H7W),
 C6W(H6W), C5W(H5W), C4W(H4W), C3W(H3W), C5(H5A), C6(H6A), C8(H8A), C9(H9),
 C13(H13), C1F(H1F), C1E(H1E), C1D(H1D), C1C(H1C), C1B(H1B), C7X(H7X), C6X(H6X),
  C5X(H5X), C4X(H4X), C3X(H3X), C7Y(H7Y), C6Y(H6Y), C5Y(H5Y), C4Y(H4Y), C3Y(H3Y)
6.d Fitted hexagon refined as free rotating group:
 C2W(C7W,C6W,C5W,C4W,C3W), C3(C5,C6,C8,C9,C13), C1A(C1F,C1E,C1D,C1C,C1B)
6.e Idealised Me refined as rotating group:
 C8T(H8TA,H8TB,H8TC), C2T(H2TA,H2TB,H2TC), C3T(H3TA,H3TB,H3TC), C14T(H14A,H14B,
 H14C), C15T(H15A,H15B,H15C), C16T(H16A,H16B,H16C), C4T(H4TA,H4TB,H4TC),
 C6T(H6TA,H6TB,H6TC), C7T(H7TA,H7TB,H7TC), C14(H14G,H14H,H14I), C10T(H10A,H10B,
 H10C), C11T(H11A,H11B,H11C), C12T(H12A,H12B,H12C), C1W(H1WA,H1WB,H1WC),
 C10U(H10D,H10E,H10F), C11U(H11D,H11E,H11F), C12U(H12D,H12E,H12F), C14U(H14D,
 H14E,H14F), C15U(H15D,H15E,H15F), C16U(H16D,H16E,H16F), C2(H2A,H2B,H2C),
 C15(H15G,H15H,H15I), C1X(H1XA,H1XB,H1XC), C1Y(H1YA,H1YB,H1YC)
;
_olex2_submission_special_instructions 'No special instructions were received'

loop_
_space_group_symop_operation_xyz
'x, y, z'
'-x, -y, -z'

loop_
_atom_site_label
_atom_site_type_symbol
_atom_site_fract_x
_atom_site_fract_y
_atom_site_fract_z
_atom_site_U_iso_or_equiv
_atom_site_adp_type
_atom_site_occupancy
_atom_site_site_symmetry_order
_atom_site_calc_flag
_atom_site_refinement_flags_posn
_atom_site_refinement_flags_adp
_atom_site_refinement_flags_occupancy
_atom_site_disorder_assembly
_atom_site_disorder_group
N1 N 0.1224(2) 0.66523(14) 0.35969(14) 0.0289(6) Uani 1 1 d . . . . .
H1 H 0.1464 0.6309 0.3737 0.035 Uiso 1 1 calc R . . . .
N5 N 0.5042(2) 0.95037(17) 0.80965(15) 0.0401(7) Uani 1 1 d . . . . .
H5 H 0.5038 0.9036 0.8075 0.048 Uiso 1 1 calc R . . . .
N6 N 0.0889(2) 0.76915(15) 0.36026(14) 0.0306(6) Uani 1 1 d . . . . .
H6 H 0.0885 0.8149 0.3744 0.037 Uiso 1 1 calc R . . . .
N8 N 0.4841(2) 1.05049(16) 0.77858(15) 0.0369(7) Uani 1 1 d . . . . .
H8 H 0.4690 1.0811 0.7526 0.044 Uiso 1 1 calc R . . . .
C10 C 0.1982(2) 0.76330(18) 0.46799(17) 0.0291(7) Uani 1 1 d . . . . .
C11 C 0.3542(3) 0.86702(19) 0.67235(18) 0.0348(8) Uani 1 1 d . . . . .
H11 H 0.3378 0.8428 0.7095 0.042 Uiso 1 1 calc R . . . .
C12 C 0.3032(3) 0.82935(18) 0.60358(17) 0.0314(7) Uani 1 1 d . . . . .
C16 C 0.1374(2) 0.73233(18) 0.39707(17) 0.0292(7) Uani 1 1 d . . . . .
C17 C 0.3296(3) 0.86695(19) 0.54955(17) 0.0325(7) Uani 1 1 d . . . . .
C18 C 0.0390(3) 0.72379(19) 0.29587(17) 0.0318(7) Uani 1 1 d . . . . .
C19 C 0.1735(3) 0.72414(19) 0.52151(18) 0.0339(8) Uani 1 1 d . . . . .
H19 H 0.1214 0.6756 0.5116 0.041 Uiso 1 1 calc R . . . .
C20 C 0.2742(3) 0.83171(19) 0.48080(17) 0.0332(7) Uani 1 1 d . . . . .
H20 H 0.2904 0.8562 0.4438 0.040 Uiso 1 1 calc R . . . .
C21 C -0.0239(3) 0.7357(2) 0.23964(19) 0.0394(9) Uani 1 1 d . . . . .
C22 C 0.4262(3) 0.9376(2) 0.68542(17) 0.0357(8) Uani 1 1 d . . . . .
C23 C 0.0626(2) 0.65789(18) 0.29491(17) 0.0308(7) Uani 1 1 d . . . . .
C24 C 0.2259(3) 0.75741(19) 0.58793(18) 0.0373(8) Uani 1 1 d . . . . .
H24 H 0.2099 0.7314 0.6242 0.045 Uiso 1 1 calc R . . . .
C25 C 0.5251(3) 1.0704(2) 0.84953(18) 0.0349(8) Uani 1 1 d . . . . .
C27 C 0.4547(3) 0.9736(2) 0.63094(19) 0.0435(9) Uani 1 1 d . . . . .
H27 H 0.5068 1.0221 0.6405 0.052 Uiso 1 1 calc R . . . .
C28 C 0.0278(3) 0.59942(19) 0.23681(18) 0.0344(8) Uani 1 1 d . . . . .
C29 C 0.4716(3) 0.9786(2) 0.75631(18) 0.0368(8) Uani 1 1 d . . . . .
C30 C 0.0549(3) 0.53055(19) 0.23557(18) 0.0337(8) Uani 1 1 d . . . . .
C31 C -0.0172(3) 0.4590(2) 0.2087(2) 0.0424(9) Uani 1 1 d . . . . .
H31 H -0.0854 0.4543 0.1893 0.051 Uiso 1 1 calc R . . . .
C32 C 0.1781(3) 0.4699(2) 0.2637(2) 0.0417(9) Uani 1 1 d . . . . .
H32 H 0.2465 0.4745 0.2824 0.050 Uiso 1 1 calc R . . . .
C34 C 0.6222(3) 1.0754(2) 0.9804(2) 0.0503(10) Uani 1 1 d . . . . .
H34 H 0.6574 1.0794 1.0263 0.060 Uiso 1 1 calc R . . . .
C36 C 0.5389(3) 1.0060(2) 0.86915(18) 0.0400(9) Uani 1 1 d . . . . .
C38 C -0.0500(3) 0.8058(2) 0.2409(2) 0.0439(9) Uani 1 1 d . . . . .
C39 C 0.1539(3) 0.53471(19) 0.26354(19) 0.0378(8) Uani 1 1 d . . . . .
H39 H 0.2053 0.5828 0.2827 0.045 Uiso 1 1 calc R . . . .
C40 C 0.5555(3) 1.1391(2) 0.89504(19) 0.0397(8) Uani 1 1 d . . . . .
C41 C 0.5327(3) 0.8659(2) 0.9274(2) 0.0481(10) Uani 1 1 d . . . . .
H41 H 0.4691 0.8619 0.8998 0.058 Uiso 1 1 calc R . . . .
C42 C 0.1065(3) 0.39876(19) 0.2377(2) 0.0393(8) Uani 1 1 d . . . . .
C43 C 0.5369(3) 1.2069(2) 0.87424(19) 0.0420(9) Uani 1 1 d . . . . .
C45 C 0.4067(3) 0.9382(2) 0.56442(19) 0.0449(9) Uani 1 1 d . . . . .
H45 H 0.4260 0.9623 0.5278 0.054 Uiso 1 1 calc R . . . .
C46 C -0.0333(3) 0.6124(2) 0.1812(2) 0.0494(10) Uani 1 1 d . . . . .
H46 H -0.0595 0.5747 0.1402 0.059 Uiso 1 1 calc R . . . .
C47 C -0.0580(3) 0.6777(2) 0.1826(2) 0.0505(11) Uani 1 1 d . . . . .
H47 H -0.1002 0.6827 0.1426 0.061 Uiso 1 1 calc R . . . .
C50 C 0.5887(3) 1.0062(2) 0.9359(2) 0.0467(10) Uani 1 1 d . . . . .
C52 C 0.6050(4) 0.9367(2) 0.95419(19) 0.0518(11) Uani 1 1 d . . . . .
C54 C -0.0957(3) 0.8289(2) 0.2909(2) 0.0494(10) Uani 1 1 d . . . . .
H54 H -0.1094 0.8004 0.3259 0.059 Uiso 1 1 calc R . . . .
C57 C 0.6103(3) 1.2781(2) 0.8931(2) 0.0527(11) Uani 1 1 d . . . . .
H57 H 0.6748 1.2845 0.9212 0.063 Uiso 1 1 calc R . . . .
C1T C 0.1313(3) 0.3262(2) 0.2424(2) 0.0564(12) Uani 1 1 d D . . . .
C61 C -0.1005(3) 0.9387(2) 0.2410(3) 0.0567(13) Uani 1 1 d . . . . .
C64 C 0.4436(3) 1.2001(2) 0.8331(2) 0.0516(10) Uani 1 1 d . . . . .
H64 H 0.3906 1.1519 0.8198 0.062 Uiso 1 1 calc R . . . .
C65 C -0.1217(3) 0.8942(2) 0.2899(2) 0.0574(12) Uani 1 1 d . . . . .
H65 H -0.1549 0.9083 0.3237 0.069 Uiso 1 1 calc R . . . .
C67 C 0.0074(3) 0.3945(2) 0.2093(2) 0.0450(9) Uani 1 1 d . . . . .
H67 H -0.0439 0.3463 0.1902 0.054 Uiso 1 1 calc R . . . .
C68 C 0.5002(4) 1.3338(2) 0.8306(2) 0.0570(12) Uani 1 1 d . . . . .
C69 C 0.5500(4) 0.8004(3) 0.9397(2) 0.0545(11) Uani 1 1 d . . . . .
H69 H 0.4986 0.7525 0.9197 0.065 Uiso 1 1 calc R . . . .
C73 C 0.5929(4) 1.3409(2) 0.8724(2) 0.0593(12) Uani 1 1 d . . . . .
H73 H 0.6451 1.3894 0.8870 0.071 Uiso 1 1 calc R . . . .
C75 C 0.6066(3) 1.1398(2) 0.9610(2) 0.0479(10) Uani 1 1 d . . . . .
H75 H 0.6318 1.1858 0.9941 0.058 Uiso 1 1 calc R . . . .
C76 C -0.0306(4) 0.8494(2) 0.1912(2) 0.0566(12) Uani 1 1 d . . . . .
H76 H 0.0003 0.8344 0.1563 0.068 Uiso 1 1 calc R . . . .
C77 C -0.0554(4) 0.9147(3) 0.1914(3) 0.0629(13) Uani 1 1 d . . . . .
H77 H -0.0409 0.9434 0.1567 0.075 Uiso 1 1 calc R . . . .
C5T C 0.6617(5) 0.7296(3) 0.9885(2) 0.0793(18) Uani 1 1 d D . . . .
C83 C 0.6950(5) 0.9406(3) 0.9978(3) 0.085(2) Uani 1 1 d . . . . .
H83 H 0.7452 0.9886 1.0193 0.103 Uiso 1 1 calc R . . . .
C84 C 0.4266(4) 1.2626(2) 0.8113(2) 0.0585(12) Uani 1 1 d . . . . .
H84 H 0.3627 1.2561 0.7823 0.070 Uiso 1 1 calc R . . . .
C85 C 0.6414(4) 0.8033(3) 0.9809(2) 0.0650(14) Uani 1 1 d . . . . .
C8T C 0.5648(6) 0.6657(3) 0.9928(4) 0.107(2) Uani 1 1 d D . . . .
H8TA H 0.5394 0.6819 1.0322 0.161 Uiso 1 1 calc GR . . . .
H8TB H 0.5810 0.6200 0.9987 0.161 Uiso 1 1 calc GR . . . .
H8TC H 0.5124 0.6547 0.9503 0.161 Uiso 1 1 calc GR . . . .
C2T C 0.2451(4) 0.3415(3) 0.2495(3) 0.0730(15) Uani 1 1 d D . . . .
H2TA H 0.2665 0.3630 0.2105 0.109 Uiso 1 1 calc GR . . . .
H2TB H 0.2583 0.2939 0.2501 0.109 Uiso 1 1 calc GR . . . .
H2TC H 0.2834 0.3775 0.2925 0.109 Uiso 1 1 calc GR . . . .
C3T C 0.0744(5) 0.2659(3) 0.1772(4) 0.110(3) Uani 1 1 d D . . . .
H3TA H 0.0010 0.2487 0.1752 0.165 Uiso 1 1 calc GR . . . .
H3TB H 0.0983 0.2229 0.1779 0.165 Uiso 1 1 calc GR . . . .
H3TC H 0.0874 0.2877 0.1366 0.165 Uiso 1 1 calc GR . . . .
C103 C 0.7115(5) 0.8748(3) 1.0100(3) 0.092(2) Uani 1 1 d . . . . .
H103 H 0.7738 0.8790 1.0397 0.110 Uiso 1 1 calc R . . . .
C13T C -0.1261(3) 1.0116(2) 0.2415(3) 0.0633(14) Uani 1 1 d D . . . .
C14T C -0.0783(8) 1.0675(5) 0.3041(4) 0.065(3) Uani 0.528(8) 1 d D . P A 1
H14A H -0.1038 1.0474 0.3426 0.097 Uiso 0.528(8) 1 calc GR . P A 1
H14B H -0.0942 1.1135 0.2992 0.097 Uiso 0.528(8) 1 calc GR . P A 1
H14C H -0.0042 1.0798 0.3132 0.097 Uiso 0.528(8) 1 calc GR . P A 1
C15T C -0.2393(5) 0.9909(5) 0.2144(5) 0.047(2) Uani 0.528(8) 1 d D . P A 1
H15A H -0.2600 0.9590 0.1682 0.070 Uiso 0.528(8) 1 calc GR . P A 1
H15B H -0.2554 1.0372 0.2119 0.070 Uiso 0.528(8) 1 calc GR . P A 1
H15C H -0.2761 0.9629 0.2452 0.070 Uiso 0.528(8) 1 calc GR . P A 1
C16T C -0.0841(6) 1.0577(4) 0.1801(4) 0.053(2) Uani 0.528(8) 1 d D . P A 1
H16A H -0.0094 1.0764 0.1909 0.080 Uiso 0.528(8) 1 calc GR . P A 1
H16B H -0.1082 1.1007 0.1785 0.080 Uiso 0.528(8) 1 calc GR . P A 1
H16C H -0.1104 1.0230 0.1353 0.080 Uiso 0.528(8) 1 calc GR . P A 1
C4T C 0.0979(6) 0.2976(3) 0.3046(4) 0.107(3) Uani 1 1 d D . . . .
H4TA H 0.1387 0.3346 0.3466 0.161 Uiso 1 1 calc GR . . . .
H4TB H 0.1079 0.2490 0.3069 0.161 Uiso 1 1 calc GR . . . .
H4TC H 0.0257 0.2906 0.3006 0.161 Uiso 1 1 calc GR . . . .
O2 O 0.1254(2) 0.91919(14) 0.42412(14) 0.0449(6) Uani 1 1 d . . . . .
O3 O 0.2261(2) 0.57782(15) 0.43556(14) 0.0472(7) Uani 1 1 d . . . . .
O4 O -0.0177(2) 0.80230(14) 0.46605(14) 0.0456(6) Uani 1 1 d . . . . .
O7 O -0.0791(2) 0.63337(15) 0.43213(15) 0.0484(7) Uani 1 1 d . . . . .
O9 O 0.0147(2) 0.53578(14) 0.42473(14) 0.0454(6) Uani 1 1 d . . . . .
O13 O 0.3467(2) 0.68499(16) 0.38086(15) 0.0534(7) Uani 1 1 d . . . . .
O14 O 0.2941(2) 0.93064(15) 0.36051(15) 0.0496(7) Uani 1 1 d . . . . .
O15 O 0.2971(2) 0.79822(18) 0.31074(15) 0.0580(8) Uani 1 1 d . . . . .
C44 C -0.0825(3) 0.5122(2) 0.3845(2) 0.0474(10) Uani 1 1 d . . . . .
C48 C 0.0664(3) 0.4817(2) 0.4232(3) 0.0542(11) Uani 1 1 d . . . . .
H48A H 0.0693 0.4641 0.3754 0.065 Uiso 1 1 calc R . . . .
H48B H 0.0297 0.4372 0.4413 0.065 Uiso 1 1 calc R . . . .
C51 C 0.0604(3) 0.9334(2) 0.4664(2) 0.0475(10) Uani 1 1 d . . . . .
H51A H -0.0037 0.9329 0.4371 0.057 Uiso 1 1 calc R . . . .
H51B H 0.0942 0.9842 0.4965 0.057 Uiso 1 1 calc R . . . .
C53 C 0.0368(3) 0.8745(2) 0.5096(2) 0.0490(10) Uani 1 1 d . . . . .
H53A H 0.1009 0.8739 0.5378 0.059 Uiso 1 1 calc R . . . .
H53B H -0.0048 0.8865 0.5410 0.059 Uiso 1 1 calc R . . . .
C55 C 0.1714(3) 0.5206(3) 0.4670(2) 0.0553(11) Uani 1 1 d . . . . .
H55A H 0.1680 0.5433 0.5133 0.066 Uiso 1 1 calc R . . . .
H55B H 0.2065 0.4834 0.4725 0.066 Uiso 1 1 calc R . . . .
C56 C -0.1327(3) 0.5642(2) 0.3891(2) 0.0491(10) Uani 1 1 d . . . . .
C58 C 0.1605(3) 0.9771(2) 0.3862(2) 0.0536(11) Uani 1 1 d . . . . .
H58A H 0.1481 1.0233 0.4051 0.064 Uiso 1 1 calc R . . . .
H58B H 0.1231 0.9598 0.3373 0.064 Uiso 1 1 calc R . . . .
C60 C -0.1374(3) 0.6787(2) 0.4511(3) 0.0548(11) Uani 1 1 d . . . . .
H60A H -0.1919 0.6492 0.4717 0.066 Uiso 1 1 calc R . . . .
H60B H -0.1701 0.6927 0.4095 0.066 Uiso 1 1 calc R . . . .
C62 C 0.2704(3) 0.9104(2) 0.2907(2) 0.0502(10) Uani 1 1 d . . . . .
C63 C -0.0705(3) 0.7484(2) 0.5012(2) 0.0506(10) Uani 1 1 d . . . . .
H63A H -0.1121 0.7696 0.5268 0.061 Uiso 1 1 calc R . . . .
H63B H -0.0211 0.7361 0.5348 0.061 Uiso 1 1 calc R . . . .
C66 C -0.1320(4) 0.4411(2) 0.3432(2) 0.0585(11) Uani 1 1 d . . . . .
H66 H -0.0978 0.4056 0.3403 0.070 Uiso 1 1 calc R . . . .
C71 C 0.2691(3) 0.8391(3) 0.2634(2) 0.0541(11) Uani 1 1 d . . . . .
C72 C 0.4105(3) 0.7375(3) 0.3521(3) 0.0597(12) Uani 1 1 d . . . . .
H72A H 0.4635 0.7183 0.3396 0.072 Uiso 1 1 calc R . . . .
H72B H 0.4451 0.7854 0.3864 0.072 Uiso 1 1 calc R . . . .
C78 C 0.3528(3) 0.7526(3) 0.2897(3) 0.0568(11) Uani 1 1 d . . . . .
H78A H 0.4005 0.7793 0.2630 0.068 Uiso 1 1 calc R . . . .
H78B H 0.3055 0.7042 0.2599 0.068 Uiso 1 1 calc R . . . .
C82 C 0.2442(4) 0.8131(3) 0.1932(3) 0.0682(13) Uani 1 1 d . . . . .
H82 H 0.2421 0.7637 0.1750 0.082 Uiso 1 1 calc R . . . .
C86 C 0.2735(3) 0.9948(2) 0.3915(3) 0.0567(11) Uani 1 1 d . . . . .
H86A H 0.2995 1.0377 0.3683 0.068 Uiso 1 1 calc R . . . .
H86B H 0.3099 1.0104 0.4406 0.068 Uiso 1 1 calc R . . . .
C88 C 0.2509(4) 0.9563(3) 0.2452(3) 0.0676(14) Uani 1 1 d . . . . .
H88 H 0.2535 1.0060 0.2625 0.081 Uiso 1 1 calc R . . . .
C91 C -0.2323(4) 0.5438(3) 0.3519(3) 0.0756(15) Uani 1 1 d . . . . .
H91 H -0.2672 0.5789 0.3548 0.091 Uiso 1 1 calc R . . . .
C95 C 0.2282(4) 0.9304(4) 0.1757(3) 0.0820(18) Uani 1 1 d . . . . .
H95 H 0.2163 0.9629 0.1454 0.098 Uiso 1 1 calc R . . . .
C99 C 0.2221(4) 0.8596(4) 0.1490(3) 0.0801(17) Uani 1 1 d . . . . .
H99 H 0.2030 0.8417 0.1005 0.096 Uiso 1 1 calc R . . . .
C100 C 0.3298(4) 0.6080(4) 0.4640(3) 0.0843(18) Uani 1 1 d . . . . .
H10G H 0.3394 0.6296 0.5132 0.101 Uiso 1 1 calc R . . . .
H10H H 0.3563 0.5655 0.4623 0.101 Uiso 1 1 calc R . . . .
C101 C -0.2813(5) 0.4727(3) 0.3106(3) 0.094(2) Uani 1 1 d . . . . .
H101 H -0.3497 0.4592 0.2854 0.113 Uiso 1 1 calc R . . . .
C104 C -0.2317(5) 0.4217(3) 0.3057(3) 0.0827(17) Uani 1 1 d . . . . .
H104 H -0.2654 0.3731 0.2769 0.099 Uiso 1 1 calc R . . . .
C108 C 0.3895(4) 0.6624(3) 0.4359(3) 0.089(2) Uani 1 1 d . . . . .
H10I H 0.4247 0.7080 0.4728 0.107 Uiso 1 1 calc R . . . .
H10J H 0.4428 0.6441 0.4227 0.107 Uiso 1 1 calc R . . . .
F1 F 0.1897(2) 0.7498(2) 0.75829(16) 0.0875(10) Uani 1 1 d D . . . .
B1 B 0.2692(4) 0.7750(3) 0.8162(3) 0.0562(15) Uani 0.844(5) 1 d D . P B 1
F2 F 0.3543(2) 0.7675(2) 0.7953(2) 0.0756(11) Uani 0.844(5) 1 d D . P B 1
F4 F 0.2473(4) 0.7346(3) 0.8654(2) 0.134(2) Uani 0.844(5) 1 d D . P B 1
F3 F 0.2956(3) 0.85126(19) 0.83920(18) 0.0965(11) Uani 1 1 d D . . . .
C74 C 0.5892(4) 0.7945(3) 0.7610(3) 0.0607(12) Uani 1 1 d . . . . .
H74 H 0.5348 0.7765 0.7830 0.073 Uiso 1 1 calc R . . . .
C80 C 0.6838(4) 0.8401(3) 0.7994(3) 0.0653(13) Uani 1 1 d . . . . .
H80 H 0.6942 0.8539 0.8479 0.078 Uiso 1 1 calc R . . . .
C89 C 0.7620(4) 0.8656(3) 0.7692(4) 0.088(2) Uani 1 1 d . . . . .
H89 H 0.8275 0.8965 0.7964 0.105 Uiso 1 1 calc R . . . .
C90 C 0.5726(5) 0.7747(3) 0.6901(3) 0.0824(18) Uani 1 1 d . . . . .
C97 C 0.7470(8) 0.8466(4) 0.6985(6) 0.114(3) Uani 1 1 d . . . . .
H97 H 0.8024 0.8648 0.6772 0.136 Uiso 1 1 calc R . . . .
C109 C 0.6551(8) 0.8029(4) 0.6598(4) 0.102(3) Uani 1 1 d . . . . .
H109 H 0.6456 0.7908 0.6112 0.122 Uiso 1 1 calc R . . . .
O1 O 0.4029(3) 1.1197(2) 0.68095(17) 0.0697(9) Uani 1 1 d . . . . .
H1A H 0.3974 1.1640 0.6907 0.105 Uiso 1 1 d G . . . .
H1G H 0.3855 1.1038 0.6366 0.105 Uiso 1 1 d G . . . .
C6T C 0.7402(6) 0.7406(4) 1.0536(4) 0.116(3) Uani 1 1 d D . . . .
H6TA H 0.8062 0.7756 1.0504 0.173 Uiso 1 1 calc GR . . . .
H6TB H 0.7463 0.6916 1.0596 0.173 Uiso 1 1 calc GR . . . .
H6TC H 0.7191 0.7617 1.0931 0.173 Uiso 1 1 calc GR . . . .
C7T C 0.6888(8) 0.7019(4) 0.9236(4) 0.140(4) Uani 1 1 d D . . . .
H7TA H 0.6378 0.7013 0.8836 0.210 Uiso 1 1 calc GR . . . .
H7TB H 0.6901 0.6505 0.9233 0.210 Uiso 1 1 calc GR . . . .
H7TC H 0.7561 0.7359 0.9215 0.210 Uiso 1 1 calc GR . . . .
C14 C 0.4732(7) 0.7257(5) 0.6481(5) 0.166(5) Uani 1 1 d . . . . .
H14G H 0.4720 0.6733 0.6391 0.250 Uiso 1 1 calc GR . . . .
H14H H 0.4607 0.7425 0.6043 0.250 Uiso 1 1 calc GR . . . .
H14I H 0.4201 0.7282 0.6726 0.250 Uiso 1 1 calc GR . . . .
C9T C 0.4812(5) 1.4036(3) 0.8077(3) 0.0785(16) Uani 1 1 d D . . . .
C10T C 0.5626(14) 1.4794(6) 0.8421(10) 0.148(12) Uani 0.527(16) 1 d D . P C 1
H10A H 0.5564 1.4931 0.8893 0.221 Uiso 0.527(16) 1 calc GR . P C 1
H10B H 0.5540 1.5183 0.8162 0.221 Uiso 0.527(16) 1 calc GR . P C 1
H10C H 0.6301 1.4759 0.8428 0.221 Uiso 0.527(16) 1 calc GR . P C 1
C11T C 0.3740(12) 1.4021(10) 0.8179(9) 0.151(12) Uani 0.527(16) 1 d D . P C 1
H11A H 0.3218 1.3544 0.7918 0.227 Uiso 0.527(16) 1 calc GR . P C 1
H11B H 0.3595 1.4449 0.8014 0.227 Uiso 0.527(16) 1 calc GR . P C 1
H11C H 0.3736 1.4061 0.8669 0.227 Uiso 0.527(16) 1 calc GR . P C 1
C12T C 0.4709(11) 1.3987(8) 0.7290(5) 0.085(4) Uani 0.527(16) 1 d D . P C 1
H12A H 0.5354 1.3994 0.7175 0.127 Uiso 0.527(16) 1 calc GR . P C 1
H12B H 0.4545 1.4420 0.7155 0.127 Uiso 0.527(16) 1 calc GR . P C 1
H12C H 0.4164 1.3515 0.7042 0.127 Uiso 0.527(16) 1 calc GR . P C 1
C1W C 0.102(4) 0.651(2) 1.008(2) 0.114(7) Uani 0.424(15) 1 d D . P D 1
H1WA H 0.0393 0.6326 0.9722 0.171 Uiso 0.424(15) 1 calc GR . P D 1
H1WB H 0.1468 0.6997 1.0023 0.171 Uiso 0.424(15) 1 calc GR . P D 1
H1WC H 0.0857 0.6566 1.0536 0.171 Uiso 0.424(15) 1 calc GR . P D 1
C2W C 0.1548(18) 0.5953(10) 1.0039(13) 0.098(4) Uani 0.424(15) 1 d D . P D 1
C7W C 0.1333(18) 0.5353(12) 1.0387(13) 0.104(5) Uani 0.424(15) 1 d DG . P D 1
H7W H 0.0892 0.5324 1.0695 0.124 Uiso 0.424(15) 1 calc R . P D 1
C6W C 0.1763(17) 0.4796(10) 1.0285(13) 0.109(7) Uani 0.424(15) 1 d DG . P D 1
H6W H 0.1616 0.4386 1.0522 0.131 Uiso 0.424(15) 1 calc R . P D 1
C5W C 0.2408(16) 0.4839(9) 0.9834(14) 0.108(8) Uani 0.424(15) 1 d DG . P D 1
H5W H 0.2703 0.4458 0.9764 0.130 Uiso 0.424(15) 1 calc R . P D 1
C4W C 0.2623(16) 0.5439(10) 0.9486(10) 0.098(6) Uani 0.424(15) 1 d DG . P D 1
H4W H 0.3065 0.5469 0.9178 0.118 Uiso 0.424(15) 1 calc R . P D 1
C3W C 0.2193(17) 0.5996(8) 0.9588(9) 0.083(4) Uani 0.424(15) 1 d DG . P D 1
H3W H 0.2340 0.6406 0.9351 0.099 Uiso 0.424(15) 1 calc R . P D 1
C10U C 0.3830(14) 1.3826(8) 0.7593(12) 0.19(2) Uani 0.473(16) 1 d D . P C 2
H10D H 0.3280 1.3620 0.7825 0.292 Uiso 0.473(16) 1 calc GR . P C 2
H10E H 0.3787 1.3441 0.7204 0.292 Uiso 0.473(16) 1 calc GR . P C 2
H10F H 0.3763 1.4275 0.7426 0.292 Uiso 0.473(16) 1 calc GR . P C 2
C11U C 0.5767(13) 1.4457(9) 0.7820(10) 0.131(9) Uani 0.473(16) 1 d D . P C 2
H11D H 0.6379 1.4582 0.8189 0.196 Uiso 0.473(16) 1 calc GR . P C 2
H11E H 0.5707 1.4925 0.7690 0.196 Uiso 0.473(16) 1 calc GR . P C 2
H11F H 0.5817 1.4130 0.7420 0.196 Uiso 0.473(16) 1 calc GR . P C 2
C12U C 0.4881(13) 1.4561(8) 0.8747(6) 0.088(5) Uani 0.473(16) 1 d D . P C 2
H12D H 0.4318 1.4319 0.8955 0.131 Uiso 0.473(16) 1 calc GR . P C 2
H12E H 0.4838 1.5043 0.8643 0.131 Uiso 0.473(16) 1 calc GR . P C 2
H12F H 0.5532 1.4657 0.9068 0.131 Uiso 0.473(16) 1 calc GR . P C 2
C14U C -0.1969(9) 1.0100(6) 0.1817(6) 0.073(4) Uani 0.472(8) 1 d D . P A 2
H14D H -0.1679 1.0048 0.1414 0.109 Uiso 0.472(8) 1 calc GR . P A 2
H14E H -0.2117 1.0572 0.1865 0.109 Uiso 0.472(8) 1 calc GR . P A 2
H14F H -0.2600 0.9668 0.1759 0.109 Uiso 0.472(8) 1 calc GR . P A 2
C15U C -0.0275(7) 1.0741(5) 0.2719(7) 0.073(4) Uani 0.472(8) 1 d D . P A 2
H15D H -0.0002 1.0685 0.3184 0.110 Uiso 0.472(8) 1 calc GR . P A 2
H15E H -0.0381 1.1229 0.2741 0.110 Uiso 0.472(8) 1 calc GR . P A 2
H15F H 0.0210 1.0723 0.2431 0.110 Uiso 0.472(8) 1 calc GR . P A 2
C16U C -0.1867(8) 1.0199(5) 0.3058(5) 0.065(3) Uani 0.472(8) 1 d D . P A 2
H16D H -0.2527 0.9785 0.2952 0.097 Uiso 0.472(8) 1 calc GR . P A 2
H16E H -0.1976 1.0687 0.3103 0.097 Uiso 0.472(8) 1 calc GR . P A 2
H16F H -0.1449 1.0174 0.3491 0.097 Uiso 0.472(8) 1 calc GR . P A 2
C2 C 0.023(3) 0.8830(19) 0.9882(14) 0.29(3) Uani 0.5 1 d D . P E -1
H2A H -0.0414 0.8431 0.9868 0.440 Uiso 0.5 1 calc GR . P E -1
H2B H 0.0761 0.8817 1.0262 0.440 Uiso 0.5 1 calc GR . P E -1
H2C H 0.0434 0.8746 0.9446 0.440 Uiso 0.5 1 calc GR . P E -1
C3 C 0.0106(11) 0.9589(8) 0.9992(9) 0.126(7) Uani 0.5 1 d . . P E -1
C5 C -0.0621(12) 0.9715(10) 0.9509(9) 0.264(10) Uani 0.5 1 d DG . P E -1
H5A H -0.1024 0.9325 0.9125 0.316 Uiso 0.5 1 calc R . P E -1
C6 C -0.0759(13) 1.0412(12) 0.9587(10) 0.310(19) Uani 0.5 1 d G . P E -1
H6A H -0.1256 1.0498 0.9256 0.372 Uiso 0.5 1 calc R . P E -1
C8 C -0.0169(14) 1.0984(10) 1.0148(11) 0.144(13) Uani 0.5 1 d G . P E -1
H8A H -0.0263 1.1460 1.0202 0.173 Uiso 0.5 1 calc R . P E -1
C9 C 0.0558(14) 1.0858(9) 1.0632(10) 0.310(19) Uani 0.5 1 d G . P E -1
H9 H 0.0961 1.1248 1.1016 0.372 Uiso 0.5 1 calc R . P E -1
C13 C 0.0696(13) 1.0161(9) 1.0554(9) 0.264(10) Uani 0.5 1 d DG . P E -1
H13 H 0.1193 1.0075 1.0885 0.316 Uiso 0.5 1 calc R . P E -1
C15 C 0.626(2) 0.619(2) 0.5425(14) 0.235(17) Uani 0.5 1 d D . P F -1
H15G H 0.6930 0.6129 0.5520 0.352 Uiso 0.5 1 calc GR . P F -1
H15H H 0.6138 0.6410 0.5855 0.352 Uiso 0.5 1 calc GR . P F -1
H15I H 0.6259 0.6532 0.5097 0.352 Uiso 0.5 1 calc GR . P F -1
C1A C 0.5556(9) 0.5537(6) 0.5166(7) 0.113(6) Uani 0.5 1 d . . P F -1
C1F C 0.5000(11) 0.5055(9) 0.5537(5) 0.097(4) Uani 0.5 1 d DG . P F -1
H1F H 0.5083 0.5216 0.6017 0.117 Uiso 0.5 1 calc R . P F -1
C1E C 0.4324(9) 0.4338(8) 0.5205(8) 0.108(5) Uani 0.5 1 d G . P F -1
H1E H 0.3944 0.4009 0.5458 0.129 Uiso 0.5 1 calc R . P F -1
C1D C 0.4204(9) 0.4102(6) 0.4502(8) 0.113(6) Uani 0.5 1 d G . P F -1
H1D H 0.3742 0.3612 0.4275 0.135 Uiso 0.5 1 calc R . P F -1
C1C C 0.4759(11) 0.4584(8) 0.4131(5) 0.097(4) Uani 0.5 1 d G . P F -1
H1C H 0.4677 0.4423 0.3651 0.117 Uiso 0.5 1 calc R . P F -1
C1B C 0.5436(10) 0.5301(8) 0.4463(7) 0.108(5) Uani 0.5 1 d DG . P F -1
H1B H 0.5816 0.5630 0.4210 0.129 Uiso 0.5 1 calc R . P F -1
B3 B 0.2909(4) 1.1688(3) 0.5419(3) 0.0617(14) Uani 1 1 d D U . . .
F9 F 0.3231(10) 1.2307(5) 0.5126(5) 0.129(5) Uani 0.555(14) 1 d D U P G 1
F10 F 0.1980(6) 1.1293(7) 0.5074(10) 0.163(9) Uani 0.555(14) 1 d D U P G 1
F11 F 0.3488(11) 1.1249(9) 0.5372(8) 0.122(8) Uani 0.555(14) 1 d D U P G 1
F12 F 0.2974(11) 1.1977(7) 0.6090(4) 0.089(4) Uani 0.555(14) 1 d D U P G 1
F9A F 0.2371(15) 1.1558(14) 0.4761(5) 0.085(9) Uani 0.232(13) 1 d D U P G 2
F10A F 0.2163(18) 1.135(2) 0.5732(16) 0.186(19) Uani 0.232(13) 1 d D U P G 2
F11A F 0.3574(11) 1.1320(10) 0.5502(11) 0.045(5) Uani 0.232(13) 1 d D U P G 2
F12A F 0.3313(17) 1.2434(8) 0.566(2) 0.19(2) Uani 0.232(13) 1 d D U P G 2
F9B F 0.2035(15) 1.1549(15) 0.4976(15) 0.18(2) Uani 0.213(13) 1 d D U P G 3
F10B F 0.279(3) 1.0981(9) 0.5573(13) 0.149(15) Uani 0.213(13) 1 d D U P G 3
F11B F 0.3740(11) 1.1827(17) 0.5131(10) 0.115(10) Uani 0.213(13) 1 d D U P G 3
F12B F 0.306(2) 1.2208(10) 0.5973(10) 0.097(12) Uani 0.213(13) 1 d D U P G 3
B1A B 0.2490(13) 0.7744(8) 0.8239(7) 0.0562(15) Uani 0.156(5) 1 d D . P B 2
F2A F 0.3217(14) 0.7418(10) 0.8353(10) 0.0756(11) Uani 0.156(5) 1 d D . P B 2
F4A F 0.1891(17) 0.7636(13) 0.8704(9) 0.134(2) Uani 0.156(5) 1 d D . P B 2
C1X C 0.113(4) 0.664(2) 0.988(3) 0.114(7) Uani 0.370(13) 1 d D . P H 2
H1XA H 0.0391 0.6494 0.9804 0.171 Uiso 0.370(13) 1 calc GR . P H 2
H1XB H 0.1358 0.6847 0.9490 0.171 Uiso 0.370(13) 1 calc GR . P H 2
H1XC H 0.1462 0.7016 1.0305 0.171 Uiso 0.370(13) 1 calc GR . P H 2
C2X C 0.142(2) 0.5954(14) 0.9938(16) 0.098(4) Uani 0.370(13) 1 d D . P H 2
C7X C 0.125(2) 0.5608(16) 1.0502(16) 0.104(5) Uani 0.370(13) 1 d D . P H 2
H7X H 0.0946 0.5798 1.0835 0.124 Uiso 0.370(13) 1 calc R . P H 2
C6X C 0.154(2) 0.4977(15) 1.0558(14) 0.109(7) Uani 0.370(13) 1 d D . P H 2
H6X H 0.1340 0.4683 1.0893 0.131 Uiso 0.370(13) 1 calc R . P H 2
C5X C 0.211(3) 0.4777(16) 1.0128(17) 0.108(8) Uani 0.370(13) 1 d D . P H 2
H5X H 0.2299 0.4342 1.0166 0.130 Uiso 0.370(13) 1 calc R . P H 2
C4X C 0.242(2) 0.5205(13) 0.9644(14) 0.098(6) Uani 0.370(13) 1 d D . P H 2
H4X H 0.2889 0.5111 0.9396 0.118 Uiso 0.370(13) 1 calc R . P H 2
C3X C 0.202(2) 0.5782(12) 0.9523(11) 0.083(4) Uani 0.370(13) 1 d D . P H 2
H3X H 0.2161 0.6046 0.9161 0.099 Uiso 0.370(13) 1 calc R . P H 2
C1Y C 0.287(2) 0.563(2) 0.8998(16) 0.114(7) Uani 0.206(10) 1 d D . P I 3
H1YA H 0.2571 0.5259 0.8564 0.171 Uiso 0.206(10) 1 calc GR . P I 3
H1YB H 0.3565 0.5640 0.9180 0.171 Uiso 0.206(10) 1 calc GR . P I 3
H1YC H 0.2900 0.6133 0.8914 0.171 Uiso 0.206(10) 1 calc GR . P I 3
C2Y C 0.224(3) 0.541(2) 0.9505(17) 0.098(4) Uani 0.206(10) 1 d D . P I 3
C7Y C 0.181(5) 0.593(3) 0.976(3) 0.104(5) Uani 0.206(10) 1 d D . P I 3
H7Y H 0.1900 0.6390 0.9601 0.124 Uiso 0.206(10) 1 calc R . P I 3
C6Y C 0.124(4) 0.575(3) 1.025(3) 0.109(7) Uani 0.206(10) 1 d D . P I 3
H6Y H 0.0807 0.6015 1.0356 0.131 Uiso 0.206(10) 1 calc R . P I 3
C5Y C 0.133(4) 0.517(3) 1.060(2) 0.108(8) Uani 0.206(10) 1 d D . P I 3
H5Y H 0.0989 0.5073 1.0963 0.130 Uiso 0.206(10) 1 calc R . P I 3
C4Y C 0.189(3) 0.4735(19) 1.041(2) 0.098(6) Uani 0.206(10) 1 d D . P I 3
H4Y H 0.1976 0.4361 1.0666 0.118 Uiso 0.206(10) 1 calc R . P I 3
C3Y C 0.235(3) 0.4849(14) 0.9849(16) 0.083(4) Uani 0.206(10) 1 d D . P I 3
H3Y H 0.2718 0.4542 0.9708 0.099 Uiso 0.206(10) 1 calc R . P I 3

loop_
_atom_site_aniso_label
_atom_site_aniso_U_11
_atom_site_aniso_U_22
_atom_site_aniso_U_33
_atom_site_aniso_U_23
_atom_site_aniso_U_13
_atom_site_aniso_U_12
N1 0.0300(14) 0.0261(14) 0.0318(15) 0.0073(11) -0.0004(11) 0.0148(12)
N5 0.0500(19) 0.0373(17) 0.0339(16) 0.0036(13) -0.0009(14) 0.0231(15)
N6 0.0325(15) 0.0301(14) 0.0317(15) 0.0008(11) 0.0008(12) 0.0197(12)
N8 0.0386(17) 0.0372(16) 0.0319(16) 0.0070(12) -0.0011(13) 0.0140(13)
C10 0.0298(17) 0.0282(16) 0.0312(17) 0.0006(13) -0.0001(13) 0.0183(14)
C11 0.041(2) 0.0366(19) 0.0299(18) 0.0114(14) 0.0032(15) 0.0180(16)
C12 0.0349(18) 0.0292(17) 0.0308(18) 0.0085(13) 0.0011(14) 0.0145(14)
C16 0.0286(17) 0.0309(17) 0.0324(18) 0.0082(13) 0.0051(14) 0.0163(14)
C17 0.0320(18) 0.0353(18) 0.0312(18) 0.0081(14) 0.0041(14) 0.0140(15)
C18 0.0308(17) 0.0330(18) 0.0338(18) 0.0026(14) 0.0020(14) 0.0186(15)
C19 0.0332(18) 0.0290(17) 0.0364(19) 0.0087(14) 0.0012(15) 0.0096(14)
C20 0.0363(19) 0.0384(19) 0.0269(17) 0.0088(14) 0.0053(14) 0.0157(15)
C21 0.044(2) 0.041(2) 0.038(2) 0.0028(15) -0.0017(16) 0.0297(17)
C22 0.0367(19) 0.0382(19) 0.0293(18) 0.0049(14) -0.0026(15) 0.0151(16)
C23 0.0274(17) 0.0324(17) 0.0345(18) 0.0061(14) 0.0002(14) 0.0168(14)
C24 0.045(2) 0.0329(18) 0.035(2) 0.0146(15) 0.0037(16) 0.0133(16)
C25 0.0351(19) 0.0388(19) 0.0319(19) 0.0051(14) 0.0037(15) 0.0170(16)
C27 0.041(2) 0.039(2) 0.038(2) 0.0060(16) 0.0053(16) 0.0003(16)
C28 0.0360(19) 0.0324(18) 0.0345(19) -0.0007(14) -0.0002(15) 0.0188(15)
C29 0.0360(19) 0.038(2) 0.0342(19) 0.0061(15) 0.0039(15) 0.0132(16)
C30 0.0376(19) 0.0299(17) 0.0346(19) 0.0036(14) 0.0010(15) 0.0180(15)
C31 0.037(2) 0.040(2) 0.047(2) -0.0002(16) -0.0028(17) 0.0184(17)
C32 0.0330(19) 0.0335(19) 0.061(2) 0.0097(17) 0.0034(17) 0.0185(16)
C34 0.063(3) 0.059(3) 0.032(2) 0.0013(18) -0.0011(18) 0.035(2)
C36 0.048(2) 0.046(2) 0.0280(18) 0.0014(15) 0.0037(16) 0.0247(18)
C38 0.044(2) 0.044(2) 0.043(2) 0.0010(17) -0.0118(17) 0.0291(18)
C39 0.0346(19) 0.0271(17) 0.048(2) 0.0023(15) 0.0020(16) 0.0118(15)
C40 0.039(2) 0.041(2) 0.040(2) 0.0042(16) 0.0064(16) 0.0178(17)
C41 0.061(3) 0.057(3) 0.039(2) 0.0154(18) 0.0100(19) 0.036(2)
C42 0.046(2) 0.0277(18) 0.051(2) 0.0080(15) 0.0122(17) 0.0207(16)
C43 0.051(2) 0.037(2) 0.037(2) 0.0011(15) 0.0047(17) 0.0196(18)
C45 0.046(2) 0.047(2) 0.032(2) 0.0091(16) 0.0056(17) 0.0031(18)
C46 0.054(2) 0.045(2) 0.044(2) -0.0046(17) -0.0125(18) 0.028(2)
C47 0.062(3) 0.052(2) 0.038(2) -0.0015(17) -0.0137(19) 0.038(2)
C50 0.052(2) 0.052(2) 0.038(2) 0.0041(17) -0.0002(18) 0.029(2)
C52 0.074(3) 0.060(3) 0.029(2) 0.0035(18) -0.0022(19) 0.043(2)
C54 0.049(2) 0.051(2) 0.052(2) 0.0039(19) -0.0004(19) 0.032(2)
C57 0.051(2) 0.037(2) 0.063(3) -0.0089(18) 0.000(2) 0.0194(19)
C1T 0.056(3) 0.033(2) 0.091(3) 0.015(2) 0.019(2) 0.028(2)
C61 0.042(2) 0.039(2) 0.080(3) -0.005(2) -0.023(2) 0.0272(19)
C64 0.055(3) 0.040(2) 0.055(3) 0.0064(18) 0.001(2) 0.0171(19)
C65 0.049(2) 0.049(2) 0.070(3) -0.012(2) -0.008(2) 0.032(2)
C67 0.042(2) 0.0281(18) 0.057(2) -0.0044(16) 0.0019(18) 0.0117(16)
C68 0.085(3) 0.042(2) 0.047(2) 0.0028(18) 0.010(2) 0.031(2)
C69 0.074(3) 0.056(3) 0.047(2) 0.0129(19) 0.015(2) 0.038(2)
C73 0.067(3) 0.035(2) 0.069(3) -0.002(2) 0.011(2) 0.016(2)
C75 0.055(2) 0.048(2) 0.041(2) -0.0002(17) 0.0044(18) 0.025(2)
C76 0.069(3) 0.055(3) 0.055(3) 0.007(2) -0.001(2) 0.043(2)
C77 0.071(3) 0.048(3) 0.074(3) 0.012(2) -0.004(3) 0.038(2)
C5T 0.132(5) 0.085(4) 0.054(3) 0.023(3) 0.014(3) 0.082(4)
C83 0.112(4) 0.064(3) 0.066(3) -0.015(2) -0.042(3) 0.055(3)
C84 0.070(3) 0.045(2) 0.055(3) 0.004(2) -0.008(2) 0.026(2)
C85 0.098(4) 0.072(3) 0.041(2) 0.010(2) 0.001(2) 0.061(3)
C8T 0.149(7) 0.071(4) 0.110(5) 0.022(4) -0.005(5) 0.066(4)
C2T 0.067(3) 0.052(3) 0.119(5) 0.023(3) 0.026(3) 0.042(3)
C3T 0.093(4) 0.045(3) 0.174(7) -0.031(4) -0.009(4) 0.039(3)
C103 0.122(5) 0.085(4) 0.062(3) -0.008(3) -0.039(3) 0.069(4)
C13T 0.036(2) 0.029(2) 0.113(4) -0.006(2) -0.011(2) 0.0182(17)
C14T 0.077(8) 0.048(5) 0.061(6) 0.005(4) -0.001(5) 0.023(5)
C15T 0.039(4) 0.045(5) 0.066(6) 0.022(4) 0.008(4) 0.026(4)
C16T 0.052(5) 0.040(4) 0.083(6) 0.033(4) 0.025(4) 0.025(4)
C4T 0.145(6) 0.088(4) 0.161(7) 0.088(5) 0.092(5) 0.083(4)
O2 0.0518(16) 0.0360(14) 0.0577(17) 0.0100(12) 0.0192(13) 0.0262(12)
O3 0.0455(16) 0.0503(16) 0.0517(17) 0.0221(13) 0.0037(13) 0.0242(13)
O4 0.0500(16) 0.0417(15) 0.0479(16) 0.0032(12) 0.0136(13) 0.0207(13)
O7 0.0397(15) 0.0409(15) 0.0661(19) 0.0064(13) 0.0055(13) 0.0212(12)
O9 0.0467(16) 0.0349(14) 0.0617(18) 0.0139(12) 0.0167(13) 0.0200(12)
O13 0.0348(15) 0.0603(18) 0.0642(19) 0.0265(15) 0.0027(13) 0.0145(13)
O14 0.0533(17) 0.0462(16) 0.0612(19) 0.0215(13) 0.0163(14) 0.0275(14)
O15 0.076(2) 0.071(2) 0.0541(18) 0.0241(15) 0.0227(16) 0.0527(18)
C44 0.049(2) 0.037(2) 0.056(3) 0.0167(18) 0.015(2) 0.0112(18)
C48 0.069(3) 0.034(2) 0.078(3) 0.024(2) 0.036(2) 0.027(2)
C51 0.049(2) 0.040(2) 0.059(3) -0.0012(18) 0.0148(19) 0.0254(19)
C53 0.045(2) 0.047(2) 0.054(2) -0.0048(19) 0.0106(19) 0.0211(19)
C55 0.065(3) 0.061(3) 0.068(3) 0.040(2) 0.028(2) 0.042(2)
C56 0.048(2) 0.035(2) 0.059(3) 0.0137(18) 0.006(2) 0.0099(18)
C58 0.061(3) 0.040(2) 0.070(3) 0.014(2) 0.013(2) 0.031(2)
C60 0.044(2) 0.047(2) 0.085(3) 0.020(2) 0.019(2) 0.025(2)
C62 0.045(2) 0.057(3) 0.063(3) 0.029(2) 0.021(2) 0.026(2)
C63 0.053(2) 0.051(2) 0.065(3) 0.019(2) 0.025(2) 0.033(2)
C66 0.068(3) 0.038(2) 0.068(3) 0.011(2) 0.019(2) 0.013(2)
C71 0.053(3) 0.073(3) 0.055(3) 0.030(2) 0.021(2) 0.036(2)
C72 0.038(2) 0.053(3) 0.096(4) 0.028(2) 0.014(2) 0.023(2)
C78 0.056(3) 0.051(2) 0.078(3) 0.023(2) 0.030(2) 0.029(2)
C82 0.073(3) 0.093(4) 0.062(3) 0.025(3) 0.026(3) 0.050(3)
C86 0.055(3) 0.036(2) 0.080(3) 0.016(2) 0.012(2) 0.0163(19)
C88 0.071(3) 0.075(3) 0.083(4) 0.044(3) 0.034(3) 0.041(3)
C91 0.056(3) 0.059(3) 0.103(4) 0.018(3) -0.006(3) 0.019(2)
C95 0.091(4) 0.123(5) 0.074(4) 0.062(4) 0.038(3) 0.067(4)
C99 0.077(4) 0.136(5) 0.055(3) 0.040(3) 0.026(3) 0.060(4)
C100 0.041(3) 0.130(5) 0.091(4) 0.067(4) 0.000(3) 0.033(3)
C101 0.073(4) 0.056(3) 0.120(5) 0.005(3) -0.028(3) 0.007(3)
C104 0.087(4) 0.051(3) 0.081(4) 0.001(3) -0.004(3) 0.003(3)
C108 0.043(3) 0.097(4) 0.115(5) 0.059(4) -0.022(3) 0.013(3)
F1 0.0538(17) 0.115(3) 0.074(2) 0.0266(18) -0.0001(14) 0.0064(16)
B1 0.038(3) 0.063(3) 0.066(4) 0.032(3) 0.008(3) 0.009(3)
F2 0.059(2) 0.092(3) 0.077(3) 0.0056(19) 0.0073(17) 0.0350(19)
F4 0.111(4) 0.169(5) 0.107(3) 0.097(3) 0.019(3) 0.004(3)
F3 0.103(3) 0.081(2) 0.102(3) 0.0063(18) -0.009(2) 0.050(2)
C74 0.059(3) 0.059(3) 0.076(3) 0.007(2) 0.017(2) 0.038(2)
C80 0.067(3) 0.061(3) 0.082(3) 0.017(3) 0.014(3) 0.041(3)
C89 0.064(3) 0.053(3) 0.163(7) 0.033(4) 0.033(4) 0.035(3)
C90 0.103(5) 0.072(4) 0.078(4) -0.002(3) -0.013(3) 0.064(3)
C97 0.170(8) 0.083(5) 0.162(8) 0.075(5) 0.111(7) 0.085(6)
C109 0.187(8) 0.092(5) 0.088(5) 0.052(4) 0.069(6) 0.100(6)
O1 0.088(2) 0.067(2) 0.055(2) 0.0285(16) 0.0040(19) 0.028(2)
C6T 0.135(6) 0.088(4) 0.123(6) 0.030(4) -0.033(5) 0.068(4)
C7T 0.264(11) 0.142(7) 0.112(6) 0.057(5) 0.090(7) 0.165(8)
C14 0.147(7) 0.151(7) 0.171(8) -0.068(6) -0.080(6) 0.111(7)
C9T 0.123(5) 0.045(3) 0.078(4) 0.017(2) 0.021(3) 0.041(3)
C10T 0.19(2) 0.041(7) 0.17(2) 0.014(9) -0.067(17) 0.043(9)
C11T 0.23(3) 0.18(2) 0.19(2) 0.15(2) 0.15(2) 0.19(2)
C12T 0.110(11) 0.085(9) 0.077(8) 0.036(7) 0.017(8) 0.051(9)
C1W 0.095(11) 0.103(12) 0.12(2) 0.009(9) -0.027(12) 0.029(11)
C2W 0.060(8) 0.096(7) 0.096(10) 0.003(6) -0.046(7) 0.011(6)
C7W 0.085(8) 0.076(15) 0.131(12) 0.041(11) -0.028(7) 0.024(9)
C6W 0.078(13) 0.102(13) 0.125(19) 0.007(13) -0.028(10) 0.036(8)
C5W 0.090(15) 0.095(10) 0.13(2) 0.016(12) -0.017(11) 0.044(11)
C4W 0.094(12) 0.049(10) 0.106(12) 0.015(8) -0.038(8) -0.003(9)
C3W 0.086(10) 0.046(9) 0.062(6) -0.033(6) -0.033(6) -0.008(8)
C10U 0.25(4) 0.066(10) 0.21(3) 0.058(15) -0.12(3) 0.046(15)
C11U 0.21(2) 0.080(12) 0.146(19) 0.073(13) 0.085(18) 0.063(14)
C12U 0.110(13) 0.052(8) 0.106(11) 0.006(7) 0.006(9) 0.049(8)
C14U 0.084(9) 0.049(6) 0.095(9) 0.024(6) 0.001(7) 0.044(6)
C15U 0.060(7) 0.028(5) 0.124(11) 0.016(6) 0.012(7) 0.008(5)
C16U 0.072(7) 0.043(5) 0.106(9) 0.017(5) 0.043(6) 0.043(5)
C2 0.43(6) 0.17(3) 0.13(2) -0.044(19) 0.11(3) -0.09(3)
C3 0.100(13) 0.094(11) 0.140(15) 0.006(12) 0.050(11) -0.031(10)
C5 0.247(17) 0.206(18) 0.261(18) 0.015(15) -0.147(14) 0.096(15)
C6 0.31(3) 0.30(4) 0.30(3) 0.09(3) -0.12(3) 0.17(3)
C8 0.088(14) 0.24(3) 0.17(3) 0.13(3) 0.052(14) 0.10(2)
C9 0.31(3) 0.30(4) 0.30(3) 0.09(3) -0.12(3) 0.17(3)
C13 0.247(17) 0.206(18) 0.261(18) 0.015(15) -0.147(14) 0.096(15)
C15 0.21(3) 0.35(4) 0.23(3) 0.04(3) 0.08(2) 0.22(3)
C1A 0.094(11) 0.153(17) 0.113(14) 0.006(9) -0.007(9) 0.096(12)
C1F 0.090(9) 0.135(14) 0.100(11) 0.023(8) 0.016(8) 0.087(10)
C1E 0.076(8) 0.099(13) 0.161(17) 0.016(9) 0.002(8) 0.065(9)
C1D 0.094(11) 0.153(17) 0.113(14) 0.006(9) -0.007(9) 0.096(12)
C1C 0.090(9) 0.135(14) 0.100(11) 0.023(8) 0.016(8) 0.087(10)
C1B 0.076(8) 0.099(13) 0.161(17) 0.016(9) 0.002(8) 0.065(9)
B3 0.051(3) 0.067(4) 0.072(4) 0.021(3) 0.004(3) 0.029(3)
F9 0.174(11) 0.110(9) 0.116(8) 0.069(7) 0.052(8) 0.041(8)
F10 0.046(5) 0.056(7) 0.33(2) -0.067(8) -0.043(8) 0.030(4)
F11 0.141(13) 0.177(15) 0.071(8) -0.036(8) -0.030(6) 0.137(12)
F12 0.132(10) 0.073(8) 0.091(5) 0.014(5) 0.043(5) 0.066(7)
F9A 0.101(16) 0.15(2) 0.033(8) 0.046(9) 0.007(8) 0.083(15)
F10A 0.14(3) 0.28(5) 0.23(4) 0.16(4) 0.14(3) 0.09(3)
F11A 0.037(8) 0.068(10) 0.032(8) 0.012(6) 0.009(6) 0.020(7)
F12A 0.065(13) 0.10(2) 0.32(5) -0.10(3) 0.01(3) -0.008(14)
F9B 0.11(2) 0.07(2) 0.32(5) -0.06(2) -0.08(2) 0.079(19)
F10B 0.22(4) 0.108(17) 0.095(19) 0.037(14) -0.02(2) 0.04(2)
F11B 0.055(10) 0.16(3) 0.128(18) 0.022(16) 0.008(10) 0.038(13)
F12B 0.093(18) 0.015(10) 0.16(3) 0.008(11) 0.017(15) 0.001(10)
B1A 0.038(3) 0.063(3) 0.066(4) 0.032(3) 0.008(3) 0.009(3)
F2A 0.059(2) 0.092(3) 0.077(3) 0.0056(19) 0.0073(17) 0.0350(19)
F4A 0.111(4) 0.169(5) 0.107(3) 0.097(3) 0.019(3) 0.004(3)
C1X 0.095(11) 0.103(12) 0.12(2) 0.009(9) -0.027(12) 0.029(11)
C2X 0.060(8) 0.096(7) 0.096(10) 0.003(6) -0.046(7) 0.011(6)
C7X 0.085(8) 0.076(15) 0.131(12) 0.041(11) -0.028(7) 0.024(9)
C6X 0.078(13) 0.102(13) 0.125(19) 0.007(13) -0.028(10) 0.036(8)
C5X 0.090(15) 0.095(10) 0.13(2) 0.016(12) -0.017(11) 0.044(11)
C4X 0.094(12) 0.049(10) 0.106(12) 0.015(8) -0.038(8) -0.003(9)
C3X 0.086(10) 0.046(9) 0.062(6) -0.033(6) -0.033(6) -0.008(8)
C1Y 0.095(11) 0.103(12) 0.12(2) 0.009(9) -0.027(12) 0.029(11)
C2Y 0.060(8) 0.096(7) 0.096(10) 0.003(6) -0.046(7) 0.011(6)
C7Y 0.085(8) 0.076(15) 0.131(12) 0.041(11) -0.028(7) 0.024(9)
C6Y 0.078(13) 0.102(13) 0.125(19) 0.007(13) -0.028(10) 0.036(8)
C5Y 0.090(15) 0.095(10) 0.13(2) 0.016(12) -0.017(11) 0.044(11)
C4Y 0.094(12) 0.049(10) 0.106(12) 0.015(8) -0.038(8) -0.003(9)
C3Y 0.086(10) 0.046(9) 0.062(6) -0.033(6) -0.033(6) -0.008(8)

loop_
_atom_type_symbol
_atom_type_description
_atom_type_scat_dispersion_real
_atom_type_scat_dispersion_imag
_atom_type_scat_source
C C 0.0033 0.0016 'International Tables Vol C Tables 4.2.6.8 and 6.1.1.4'
H H 0.0000 0.0000 'International Tables Vol C Tables 4.2.6.8 and 6.1.1.4'
B B 0.0013 0.0007 'International Tables Vol C Tables 4.2.6.8 and 6.1.1.4'
F F 0.0171 0.0103 'International Tables Vol C Tables 4.2.6.8 and 6.1.1.4'
N N 0.0061 0.0033 'International Tables Vol C Tables 4.2.6.8 and 6.1.1.4'
O O 0.0106 0.0060 'International Tables Vol C Tables 4.2.6.8 and 6.1.1.4'

loop_
_geom_angle_atom_site_label_1
_geom_angle_atom_site_label_2
_geom_angle_atom_site_label_3
_geom_angle
C16 N1 C23 109.1(3)
C29 N5 C36 109.7(3)
C16 N6 C18 109.0(3)
C29 N8 C25 109.8(3)
C19 C10 C16 120.2(3)
C20 C10 C16 118.2(3)
C20 C10 C19 121.6(3)
C22 C11 C12 120.5(3)
C17 C12 C11 118.3(3)
C24 C12 C11 122.3(3)
C24 C12 C17 119.4(3)
N1 C16 N6 109.4(3)
N1 C16 C10 126.6(3)
N6 C16 C10 123.9(3)
C12 C17 C20 118.5(3)
C45 C17 C12 120.0(3)
C45 C17 C20 121.5(3)
N6 C18 C21 131.1(3)
N6 C18 C23 106.2(3)
C23 C18 C21 122.7(3)
C24 C19 C10 118.8(3)
C10 C20 C17 120.3(3)
C18 C21 C38 122.7(3)
C47 C21 C18 114.4(3)
C47 C21 C38 122.9(3)
C11 C22 C27 120.8(3)
C11 C22 C29 120.1(3)
C27 C22 C29 119.0(3)
N1 C23 C18 106.2(3)
N1 C23 C28 131.3(3)
C18 C23 C28 122.4(3)
C19 C24 C12 121.3(3)
C36 C25 N8 105.8(3)
C40 C25 N8 131.3(3)
C40 C25 C36 122.8(3)
C45 C27 C22 119.5(3)
C23 C28 C30 122.2(3)
C46 C28 C23 114.3(3)
C46 C28 C30 123.5(3)
N5 C29 C22 126.6(3)
N8 C29 N5 108.5(3)
N8 C29 C22 124.9(3)
C31 C30 C28 121.7(3)
C31 C30 C39 117.2(3)
C39 C30 C28 121.1(3)
C67 C31 C30 121.7(3)
C42 C32 C39 122.1(3)
C50 C34 C75 123.0(4)
N5 C36 C25 106.1(3)
N5 C36 C50 131.0(3)
C25 C36 C50 122.6(3)
C54 C38 C21 121.4(4)
C76 C38 C21 120.6(4)
C76 C38 C54 118.0(4)
C32 C39 C30 120.8(3)
C25 C40 C43 122.4(3)
C25 C40 C75 114.7(3)
C75 C40 C43 122.9(3)
C52 C41 C69 121.9(4)
C32 C42 C1T 122.3(3)
C32 C42 C67 117.2(3)
C67 C42 C1T 120.5(3)
C57 C43 C40 122.3(4)
C57 C43 C64 117.0(4)
C64 C43 C40 120.6(3)
C27 C45 C17 120.9(3)
C28 C46 C47 123.1(3)
C21 C47 C46 123.0(3)
C34 C50 C36 114.4(4)
C34 C50 C52 124.6(4)
C36 C50 C52 120.9(3)
C41 C52 C50 121.3(4)
C41 C52 C83 117.4(4)
C83 C52 C50 121.3(4)
C38 C54 C65 120.2(4)
C43 C57 C73 122.0(4)
C2T C1T C42 111.1(3)
C2T C1T C3T 107.5(4)
C3T C1T C42 110.3(4)
C4T C1T C42 107.7(4)
C4T C1T C2T 110.3(4)
C4T C1T C3T 109.9(5)
C65 C61 C13T 121.7(4)
C77 C61 C65 117.2(4)
C77 C61 C13T 121.2(5)
C84 C64 C43 121.2(4)
C61 C65 C54 121.9(4)
C31 C67 C42 121.0(3)
C73 C68 C9T 120.7(4)
C84 C68 C73 117.5(4)
C84 C68 C9T 121.8(4)
C41 C69 C85 121.1(5)
C57 C73 C68 120.8(4)
C40 C75 C34 122.4(4)
C38 C76 C77 121.2(4)
C61 C77 C76 121.5(5)
C85 C5T C8T 111.8(5)
C6T C5T C85 111.3(5)
C6T C5T C8T 106.5(5)
C7T C5T C85 107.6(4)
C7T C5T C8T 105.1(6)
C7T C5T C6T 114.5(6)
C103 C83 C52 120.2(5)
C68 C84 C64 121.5(4)
C69 C85 C5T 119.8(5)
C103 C85 C69 116.4(4)
C103 C85 C5T 123.7(5)
C85 C103 C83 122.8(5)
C61 C13T C16T 111.6(4)
C61 C13T C16U 108.0(5)
C14T C13T C61 114.4(5)
C14T C13T C15T 117.8(6)
C14T C13T C16T 103.5(5)
C15T C13T C61 109.2(4)
C15T C13T C16T 99.0(5)
C14U C13T C61 114.0(5)
C14U C13T C15U 124.8(7)
C14U C13T C16U 103.9(7)
C15U C13T C61 104.9(5)
C15U C13T C16U 99.3(7)
C51 O2 C58 113.9(3)
C100 O3 C55 114.5(3)
C63 O4 C53 112.7(3)
C56 O7 C60 116.6(3)
C44 O9 C48 116.6(3)
C108 O13 C72 117.8(4)
C62 O14 C86 118.8(3)
C71 O15 C78 115.5(3)
O9 C44 C56 115.6(3)
O9 C44 C66 124.3(4)
C66 C44 C56 120.0(4)
O9 C48 C55 107.3(3)
O2 C51 C53 110.1(3)
O4 C53 C51 109.3(3)
O3 C55 C48 109.1(3)
O7 C56 C44 116.8(4)
O7 C56 C91 124.0(4)
C91 C56 C44 119.2(4)
O2 C58 C86 108.9(3)
O7 C60 C63 110.1(3)
O14 C62 C71 116.6(3)
O14 C62 C88 125.2(4)
C71 C62 C88 118.1(4)
O4 C63 C60 109.5(4)
C44 C66 C104 120.1(5)
O15 C71 C62 115.8(4)
C82 C71 O15 123.3(4)
C82 C71 C62 120.8(4)
O13 C72 C78 111.2(4)
O15 C78 C72 108.6(4)
C71 C82 C99 119.6(5)
O14 C86 C58 111.6(3)
C95 C88 C62 120.5(5)
C101 C91 C56 120.5(5)
C99 C95 C88 121.5(5)
C95 C99 C82 119.3(5)
C108 C100 O3 118.8(4)
C104 C101 C91 120.3(5)
C101 C104 C66 119.9(5)
O13 C108 C100 119.7(4)
F1 B1 F2 106.9(5)
F4 B1 F1 111.3(5)
F4 B1 F2 110.6(5)
F4 B1 F3 112.7(6)
F3 B1 F1 110.7(4)
F3 B1 F2 104.4(4)
C80 C74 C90 120.3(5)
C89 C80 C74 120.7(6)
C80 C89 C97 119.9(7)
C74 C90 C109 117.9(6)
C74 C90 C14 121.5(8)
C109 C90 C14 120.6(8)
C109 C97 C89 120.4(7)
C97 C109 C90 120.7(7)
C68 C9T C11T 108.6(6)
C68 C9T C12T 111.3(6)
C68 C9T C11U 105.6(7)
C10T C9T C68 115.5(6)
C10T C9T C11T 111.0(9)
C10T C9T C12T 106.3(8)
C12T C9T C11T 103.5(8)
C10U C9T C68 111.7(6)
C10U C9T C11U 116.4(10)
C10U C9T C12U 112.4(11)
C12U C9T C68 105.2(6)
C12U C9T C11U 104.6(9)
C7W C2W C1W 121.0(12)
C7W C2W C3W 120.0
C3W C2W C1W 118.7(11)
C2W C7W C6W 120.0
C5W C6W C7W 120.0
C6W C5W C4W 120.0
C3W C4W C5W 120.0
C4W C3W C2W 120.0
C5 C3 C2 118.0(12)
C5 C3 C13 120.0
C13 C3 C2 122.0(12)
C6 C5 C3 120.0
C5 C6 C8 120.0
C6 C8 C9 120.0
C13 C9 C8 120.0
C9 C13 C3 120.0
C15 C1A C1F 125.6(13)
C15 C1A C1B 114.1(13)
C1F C1A C1B 120.0
C1E C1F C1A 120.0
C1F C1E C1D 120.0
C1C C1D C1E 120.0
C1D C1C C1B 120.0
C1C C1B C1A 120.0
F9 B3 F12 105.0(7)
F10 B3 F9 106.5(9)
F10 B3 F11 108.4(9)
F10 B3 F12 113.8(10)
F11 B3 F9 111.8(9)
F11 B3 F12 111.3(8)
F10A B3 F9A 101.1(13)
F11A B3 F9A 113.8(11)
F11A B3 F10A 105.6(12)
F12A B3 F9A 108.9(14)
F12A B3 F10A 112.1(14)
F12A B3 F11A 114.6(12)
F9B B3 F10B 101.3(13)
F9B B3 F11B 114.4(15)
F9B B3 F12B 112.9(14)
F11B B3 F10B 102.2(12)
F12B B3 F10B 112.4(13)
F12B B3 F11B 112.5(12)
F3 B1A F1 111.9(10)
F3 B1A F2A 108.6(13)
F2A B1A F1 112.4(12)
F4A B1A F1 110.1(14)
F4A B1A F3 101.4(13)
F4A B1A F2A 112.0(15)
C7X C2X C1X 118.3(16)
C3X C2X C1X 118.5(15)
C3X C2X C7X 121.9(12)
C6X C7X C2X 117.9(13)
C5X C6X C7X 120.2(14)
C4X C5X C6X 120.6(14)
C5X C4X C3X 119.3(13)
C2X C3X C4X 118.8(12)
C7Y C2Y C1Y 118(2)
C3Y C2Y C1Y 118.6(18)
C3Y C2Y C7Y 120.9(14)
C6Y C7Y C2Y 118.5(16)
C5Y C6Y C7Y 119.2(15)
C4Y C5Y C6Y 120.7(14)
C5Y C4Y C3Y 120.0(14)
C2Y C3Y C4Y 118.7(14)

loop_
_geom_bond_atom_site_label_1
_geom_bond_atom_site_label_2
_geom_bond_distance
N1 C16 1.326(4)
N1 C23 1.389(4)
N5 C29 1.334(4)
N5 C36 1.389(4)
N6 C16 1.329(4)
N6 C18 1.388(4)
N8 C25 1.396(4)
N8 C29 1.324(4)
C10 C16 1.469(4)
C10 C19 1.415(5)
C10 C20 1.357(5)
C11 C12 1.420(5)
C11 C22 1.361(5)
C12 C17 1.413(5)
C12 C24 1.408(5)
C17 C20 1.424(5)
C17 C45 1.399(5)
C18 C21 1.402(5)
C18 C23 1.391(4)
C19 C24 1.370(5)
C21 C38 1.487(5)
C21 C47 1.381(5)
C22 C27 1.414(5)
C22 C29 1.460(5)
C23 C28 1.400(5)
C25 C36 1.391(5)
C25 C40 1.386(5)
C27 C45 1.366(5)
C28 C30 1.472(4)
C28 C46 1.389(5)
C30 C31 1.385(5)
C30 C39 1.393(5)
C31 C67 1.374(5)
C32 C39 1.378(5)
C32 C42 1.375(5)
C34 C50 1.381(5)
C34 C75 1.398(6)
C36 C50 1.402(5)
C38 C54 1.386(6)
C38 C76 1.385(6)
C40 C43 1.485(5)
C40 C75 1.393(5)
C41 C52 1.376(6)
C41 C69 1.385(6)
C42 C1T 1.534(5)
C42 C67 1.396(5)
C43 C57 1.375(6)
C43 C64 1.393(6)
C46 C47 1.389(5)
C50 C52 1.485(5)
C52 C83 1.393(6)
C54 C65 1.400(5)
C57 C73 1.389(6)
C1T C2T 1.526(6)
C1T C3T 1.531(7)
C1T C4T 1.516(7)
C61 C65 1.387(7)
C61 C77 1.381(7)
C61 C13T 1.535(5)
C64 C84 1.390(6)
C68 C73 1.390(7)
C68 C84 1.375(6)
C68 C9T 1.540(6)
C69 C85 1.392(6)
C76 C77 1.390(6)
C5T C85 1.535(6)
C5T C8T 1.542(8)
C5T C6T 1.505(7)
C5T C7T 1.504(7)
C83 C103 1.384(7)
C85 C103 1.382(8)
C13T C14T 1.441(8)
C13T C15T 1.509(7)
C13T C16T 1.687(8)
C13T C14U 1.416(9)
C13T C15U 1.484(9)
C13T C16U 1.692(9)
O2 C51 1.424(4)
O2 C58 1.426(5)
O3 C55 1.411(5)
O3 C100 1.382(5)
O4 C53 1.424(5)
O4 C63 1.411(5)
O7 C56 1.377(5)
O7 C60 1.433(5)
O9 C44 1.372(5)
O9 C48 1.439(4)
O13 C72 1.379(5)
O13 C108 1.351(5)
O14 C62 1.359(5)
O14 C86 1.432(5)
O15 C71 1.383(5)
O15 C78 1.419(5)
C44 C56 1.391(6)
C44 C66 1.382(6)
C48 C55 1.491(6)
C51 C53 1.490(6)
C56 C91 1.386(6)
C58 C86 1.513(6)
C60 C63 1.481(6)
C62 C71 1.387(6)
C62 C88 1.392(6)
C66 C104 1.391(7)
C71 C82 1.379(7)
C72 C78 1.487(6)
C82 C99 1.394(7)
C88 C95 1.365(8)
C91 C101 1.381(7)
C95 C99 1.352(8)
C100 C108 1.365(7)
C101 C104 1.369(8)
F1 B1 1.384(6)
F1 B1A 1.369(13)
B1 F2 1.389(7)
B1 F4 1.345(6)
B1 F3 1.367(7)
F3 B1A 1.363(14)
C74 C80 1.371(7)
C74 C90 1.384(7)
C80 C89 1.344(8)
C89 C97 1.383(10)
C90 C109 1.403(10)
C90 C14 1.456(9)
C97 C109 1.338(11)
C9T C10T 1.514(10)
C9T C11T 1.564(11)
C9T C12T 1.553(10)
C9T C10U 1.457(11)
C9T C11U 1.551(11)
C9T C12U 1.538(10)
C1W C2W 1.470(13)
C2W C7W 1.3900
C2W C3W 1.3900
C7W C6W 1.3900
C6W C5W 1.3900
C5W C4W 1.3900
C4W C3W 1.3900
C2 C3 1.50(4)
C3 C5 1.3900
C3 C13 1.3900
C5 C6 1.3900
C6 C8 1.3900
C8 C9 1.3900
C9 C13 1.3900
C15 C1A 1.30(4)
C1A C1F 1.3900
C1A C1B 1.3900
C1F C1E 1.3900
C1E C1D 1.3900
C1D C1C 1.3900
C1C C1B 1.3900
B3 F9 1.364(8)
B3 F10 1.305(9)
B3 F11 1.350(8)
B3 F12 1.365(8)
B3 F9A 1.356(10)
B3 F10A 1.356(11)
B3 F11A 1.343(10)
B3 F12A 1.331(11)
B3 F9B 1.322(12)
B3 F10B 1.379(12)
B3 F11B 1.371(11)
B3 F12B 1.328(12)
B1A F2A 1.364(13)
B1A F4A 1.363(13)
C1X C2X 1.484(16)
C2X C7X 1.398(15)
C2X C3X 1.372(14)
C7X C6X 1.395(15)
C6X C5X 1.386(16)
C5X C4X 1.385(16)
C4X C3X 1.410(15)
C1Y C2Y 1.485(19)
C2Y C7Y 1.399(17)
C2Y C3Y 1.378(16)
C7Y C6Y 1.394(17)
C6Y C5Y 1.388(17)
C5Y C4Y 1.385(16)
C4Y C3Y 1.406(16)
